data_4134662
loop_
_publ_author_name
'Chen, Xu-Lang'
'Shen, Yun-Jia'
'Gao, Chao'
'Yang, Jian'
'Sun, Xin'
'Zhang, Xin'
'Yang, Yu-Dong'
'Wei, Gong-Ping'
'Xiang, Jun-Feng'
'Sessler, Jonathan L.'
'Gong, Han-Yuan'

_publ_section_title
;
 Regulating the Structures of Self-Assembled Mechanically Interlocked
 Moleculecular Constructs via Dianion Precursor Substituent Effects.
;
_journal_name_full 'Journal of the American Chemical Society'
_journal_paper_doi 10.1021/jacs.9b13473
_journal_year 2020
_chemical_formula_sum 'C58 H78 N10 O22'
_chemical_formula_weight 1267.30
_space_group_crystal_system triclinic
_space_group_IT_number 2
_space_group_name_Hall '-P 1'
_space_group_name_H-M_alt 'P -1'
_atom_sites_solution_hydrogens mixed
_audit_creation_method SHELXL-2018/3
_cell_angle_alpha 83.027(5)
_cell_angle_beta 68.372(5)
_cell_angle_gamma 65.893(5)
_cell_formula_units_Z 1
_cell_length_a 11.5353(7)
_cell_length_b 12.0569(7)
_cell_length_c 13.2156(8)
_cell_measurement_reflns_used 4974
_cell_measurement_temperature 99.98(10)
_cell_measurement_theta_max 62.488
_cell_measurement_theta_min 3.600
_cell_volume 1558.68(18)
_computing_cell_refinement 'CrysAlisPro 1.171.39.46e (Rigaku OD, 2018)'
_computing_data_collection 'CrysAlisPro 1.171.39.46e (Rigaku OD, 2018)'
_computing_data_reduction 'CrysAlisPro 1.171.39.46e (Rigaku OD, 2018)'
_computing_structure_refinement 'SHELXL-2018/3 (Sheldrick, 2018)'
_computing_structure_solution 'SHELXT 2014/5 (Sheldrick, 2014)'
_diffrn_ambient_temperature 99.98(10)
_diffrn_detector_area_resol_mean 5.3127
_diffrn_measured_fraction_theta_full 1.000
_diffrn_measured_fraction_theta_max 1.000
_diffrn_measurement_device_type 'SuperNova, Dual, Cu at home/near, AtlasS2'
_diffrn_measurement_method '\w scans'
_diffrn_radiation_type CuK\a
_diffrn_radiation_wavelength 1.54184
_diffrn_reflns_av_R_equivalents 0.0274
_diffrn_reflns_av_unetI/netI 0.0354
_diffrn_reflns_Laue_measured_fraction_full 1.000
_diffrn_reflns_Laue_measured_fraction_max 1.000
_diffrn_reflns_limit_h_max 13
_diffrn_reflns_limit_h_min -13
_diffrn_reflns_limit_k_max 13
_diffrn_reflns_limit_k_min -13
_diffrn_reflns_limit_l_max 15
_diffrn_reflns_limit_l_min -15
_diffrn_reflns_number 9946
_diffrn_reflns_point_group_measured_fraction_full 1.000
_diffrn_reflns_point_group_measured_fraction_max 1.000
_diffrn_reflns_theta_full 62.488
_diffrn_reflns_theta_max 62.488
_diffrn_reflns_theta_min 3.600
_exptl_absorpt_coefficient_mu 0.878
_exptl_absorpt_correction_T_max 1.00000
_exptl_absorpt_correction_T_min 0.88662
_exptl_absorpt_correction_type multi-scan
_exptl_crystal_colour colourless
_exptl_crystal_density_diffrn 1.350
_exptl_crystal_description block
_exptl_crystal_F_000 672
_exptl_crystal_size_max 0.180
_exptl_crystal_size_mid 0.100
_exptl_crystal_size_min 0.060
_refine_diff_density_max 0.547
_refine_diff_density_min -0.497
_refine_diff_density_rms 0.060
_refine_ls_extinction_method none
_refine_ls_goodness_of_fit_ref 1.009
_refine_ls_hydrogen_treatment constr
_refine_ls_matrix_type full
_refine_ls_number_parameters 433
_refine_ls_number_reflns 4974
_refine_ls_number_restraints 0
_refine_ls_restrained_S_all 1.009
_refine_ls_R_factor_all 0.0639
_refine_ls_R_factor_gt 0.0548
_refine_ls_shift/su_max 0.000
_refine_ls_shift/su_mean 0.000
_refine_ls_structure_factor_coef Fsqd
_refine_ls_weighting_details 'w=1/[\s^2^(Fo^2^)+(0.0500P)^2^+2.5000P] where P=(Fo^2^+2Fc^2^)/3'
_refine_ls_weighting_scheme calc
_refine_ls_wR_factor_gt 0.1294
_refine_ls_wR_factor_ref 0.1372
_reflns_Friedel_coverage 0.000
_reflns_number_gt 4220
_reflns_number_total 4974
_reflns_threshold_expression 'I > 2\s(I)'
_cod_data_source_file ja9b13473_si_003.cif
_cod_data_source_block C
_cod_database_code 4134662
_shelx_shelxl_version_number 2018/3
_shelx_space_group_comment
;
The symmetry employed for this shelxl refinement is uniquely defined
by the following loop, which should always be used as a source of
symmetry information in preference to the above space-group names.
They are only intended as comments.
;

loop_
_space_group_symop_operation_xyz
'x, y, z'
'-x, -y, -z'

loop_
_atom_site_label
_atom_site_type_symbol
_atom_site_fract_x
_atom_site_fract_y
_atom_site_fract_z
_atom_site_U_iso_or_equiv
_atom_site_adp_type
_atom_site_occupancy
_atom_site_site_symmetry_order
_atom_site_calc_flag
_atom_site_refinement_flags_posn
_atom_site_refinement_flags_adp
_atom_site_refinement_flags_occupancy
_atom_site_disorder_assembly
_atom_site_disorder_group
O1W O 0.7427(7) 0.3936(5) 0.2592(4) 0.0510(13) Uani 0.5 1 d . . P A 1
O1WA O 0.8204(5) 0.3302(5) 0.2533(4) 0.0369(10) Uani 0.5 1 d . . P B 2
O1 O 0.34149(19) 0.47929(19) 0.45203(15) 0.0341(5) Uani 1 1 d . . . . .
O2 O 0.3612(2) 0.3009(2) 0.4029(2) 0.0496(6) Uani 1 1 d . . . . .
O2W O 0.4712(3) 0.3906(3) 0.6049(2) 0.0616(8) Uani 1 1 d G . . . .
H2WB H 0.536075 0.414106 0.586396 0.092 Uiso 1 1 d G U . . .
H2WA H 0.439155 0.403860 0.554053 0.092 Uiso 1 1 d G U . . .
O3W O 0.1841(3) 0.7050(2) 0.5454(2) 0.0498(6) Uani 1 1 d G . . . .
H3WB H 0.251405 0.658210 0.494549 0.075 Uiso 1 1 d G U . . .
H3WA H 0.196914 0.685606 0.605618 0.075 Uiso 1 1 d G U . . .
O3 O 0.68965(17) 0.01478(17) -0.02481(14) 0.0246(4) Uani 1 1 d . . . . .
O4W O 0.1093(2) 0.48878(19) 0.89873(18) 0.0419(5) Uani 1 1 d G . . . .
H4WB H 0.073024 0.502670 0.967224 0.063 Uiso 1 1 d G U . . .
H4WA H 0.146124 0.538669 0.869487 0.063 Uiso 1 1 d G U . . .
O4 O 0.63149(18) 0.1205(2) 0.12518(17) 0.0390(5) Uani 1 1 d . . . . .
O5W O 0.3328(2) 0.2865(2) 0.78895(17) 0.0382(5) Uani 1 1 d G . . . .
H5WB H 0.297184 0.354570 0.822917 0.057 Uiso 1 1 d G U . . .
H5WA H 0.388762 0.234734 0.816131 0.057 Uiso 1 1 d G U . . .
O6W O 0.63263(19) 0.2356(2) 0.28995(16) 0.0333(5) Uani 1 1 d G . . . .
H6WB H 0.549751 0.262470 0.331266 0.050 Uiso 1 1 d G U . . .
H6WA H 0.641780 0.201582 0.233182 0.050 Uiso 1 1 d G U . . .
O7W O 0.45878(19) 0.12817(18) -0.07543(16) 0.0302(4) Uani 1 1 d G . . . .
H7WB H 0.528019 0.099903 -0.056351 0.045 Uiso 1 1 d G U . . .
H7WA H 0.411830 0.085566 -0.049203 0.045 Uiso 1 1 d G U . . .
N1 N 0.2712(2) 0.31991(19) 0.14507(17) 0.0212(5) Uani 1 1 d . . . . .
N2 N 0.2462(2) 0.19714(18) 0.27640(16) 0.0196(4) Uani 1 1 d . . . . .
N3 N 0.1678(2) 0.10342(19) 0.43338(16) 0.0211(5) Uani 1 1 d . . . . .
N4 N 0.0651(2) 0.03113(19) 0.59570(16) 0.0221(5) Uani 1 1 d . . . . .
N5 N -0.1470(2) 0.10492(19) 0.69371(16) 0.0224(5) Uani 1 1 d . . . . .
C1 C 0.3372(3) 0.3851(2) 0.0561(2) 0.0247(6) Uani 1 1 d . . . . .
H1A H 0.291570 0.408577 0.003515 0.030 Uiso 1 1 calc R U . . .
H1B H 0.431119 0.332051 0.019110 0.030 Uiso 1 1 calc R U . . .
C2 C 0.3372(2) 0.2237(2) 0.1913(2) 0.0210(5) Uani 1 1 d . . . . .
H2A H 0.430836 0.181709 0.168534 0.025 Uiso 1 1 calc R U . . .
C3 C 0.1333(2) 0.3574(2) 0.2023(2) 0.0230(6) Uani 1 1 d . . . . .
H3A H 0.064575 0.422996 0.186773 0.028 Uiso 1 1 calc R U . . .
C4 C 0.1173(2) 0.2812(2) 0.2845(2) 0.0222(5) Uani 1 1 d . . . . .
H4A H 0.035549 0.284221 0.336682 0.027 Uiso 1 1 calc R U . . .
C5 C 0.2764(3) 0.1040(2) 0.3517(2) 0.0211(5) Uani 1 1 d . . . . .
C6 C 0.4083(3) 0.0244(2) 0.3394(2) 0.0269(6) Uani 1 1 d . . . . .
H6A H 0.482188 0.028077 0.280688 0.032 Uiso 1 1 calc R U . . .
C7 C 0.4244(3) -0.0607(3) 0.4189(2) 0.0300(6) Uani 1 1 d . . . . .
H7A H 0.511001 -0.116347 0.413547 0.036 Uiso 1 1 calc R U . . .
C8 C 0.3132(3) -0.0639(2) 0.5064(2) 0.0280(6) Uani 1 1 d . . . . .
H8A H 0.322248 -0.120155 0.560744 0.034 Uiso 1 1 calc R U . . .
C9 C 0.1886(3) 0.0210(2) 0.5082(2) 0.0217(5) Uani 1 1 d . . . . .
C10 C -0.0558(3) 0.1183(2) 0.6021(2) 0.0224(5) Uani 1 1 d . . . . .
H10A H -0.072595 0.177653 0.551403 0.027 Uiso 1 1 calc R U . . .
C11 C 0.0491(3) -0.0395(2) 0.6865(2) 0.0258(6) Uani 1 1 d . . . . .
H11A H 0.116804 -0.106069 0.702371 0.031 Uiso 1 1 calc R U . . .
C12 C -0.0843(3) 0.0074(2) 0.7476(2) 0.0257(6) Uani 1 1 d . . . . .
H12A H -0.126075 -0.020968 0.813725 0.031 Uiso 1 1 calc R U . . .
C13 C -0.2896(3) 0.1924(2) 0.7358(2) 0.0243(6) Uani 1 1 d . . . . .
H13A H -0.344882 0.151779 0.784923 0.029 Uiso 1 1 calc R U . . .
H13B H -0.322166 0.221287 0.675660 0.029 Uiso 1 1 calc R U . . .
C14 C -0.3043(3) 0.2998(2) 0.79561(19) 0.0216(5) Uani 1 1 d . . . . .
C15 C -0.2143(3) 0.2902(2) 0.8456(2) 0.0262(6) Uani 1 1 d . . . . .
H15A H -0.144468 0.215473 0.845234 0.031 Uiso 1 1 calc R U . . .
C16 C -0.2274(3) 0.3912(2) 0.8963(2) 0.0259(6) Uani 1 1 d . . . . .
H16A H -0.166289 0.383625 0.929541 0.031 Uiso 1 1 calc R U . . .
C17 C -0.3308(3) 0.5034(2) 0.8977(2) 0.0220(5) Uani 1 1 d . . . . .
C18 C -0.4229(3) 0.5124(2) 0.8497(2) 0.0256(6) Uani 1 1 d . . . . .
H18A H -0.493816 0.586732 0.851349 0.031 Uiso 1 1 calc R U . . .
C19 C -0.4099(3) 0.4115(2) 0.7994(2) 0.0255(6) Uani 1 1 d . . . . .
H19A H -0.472438 0.418614 0.767750 0.031 Uiso 1 1 calc R U . . .
C20 C 0.2929(3) 0.4068(3) 0.4398(2) 0.0314(7) Uani 1 1 d . . . . .
C21 C 0.1403(3) 0.4545(3) 0.4731(2) 0.0274(6) Uani 1 1 d . . . . .
C22 C 0.0756(3) 0.5483(3) 0.4160(2) 0.0281(6) Uani 1 1 d . . . . .
H22A H 0.127453 0.580897 0.359248 0.034 Uiso 1 1 calc R U . . .
C23 C -0.0644(3) 0.5954(3) 0.4405(2) 0.0280(6) Uani 1 1 d . . . . .
C24 C -0.1291(3) 0.6935(3) 0.3725(2) 0.0365(7) Uani 1 1 d . . . . .
H24A H -0.225394 0.715316 0.400339 0.055 Uiso 1 1 calc R U . . .
H24B H -0.110772 0.763628 0.375434 0.055 Uiso 1 1 calc R U . . .
H24C H -0.092344 0.663923 0.298331 0.055 Uiso 1 1 calc R U . . .
C25 C 0.7173(2) 0.0547(2) 0.0439(2) 0.0220(6) Uani 1 1 d . . . . .
C26 C 0.8648(2) 0.0215(2) 0.02408(19) 0.0186(5) Uani 1 1 d . . . . .
C27 C 0.9031(2) 0.1140(2) 0.03397(19) 0.0185(5) Uani 1 1 d . . . . .
H27A H 0.835922 0.190880 0.058071 0.022 Uiso 1 1 calc R U . . .
C28 C 1.0372(2) 0.0962(2) 0.00938(19) 0.0189(5) Uani 1 1 d . . . . .
C29 C 1.0730(3) 0.2017(2) 0.0153(2) 0.0282(6) Uani 1 1 d . . . . .
H29A H 1.169424 0.173813 -0.004126 0.042 Uiso 1 1 calc R U . . .
H29B H 1.043813 0.262212 -0.034390 0.042 Uiso 1 1 calc R U . . .
H29C H 1.028471 0.236393 0.088036 0.042 Uiso 1 1 calc R U . . .

loop_
_atom_site_aniso_label
_atom_site_aniso_U_11
_atom_site_aniso_U_22
_atom_site_aniso_U_33
_atom_site_aniso_U_23
_atom_site_aniso_U_13
_atom_site_aniso_U_12
O1W 0.078(4) 0.039(3) 0.058(3) 0.021(3) -0.049(3) -0.027(3)
O1WA 0.041(3) 0.044(3) 0.036(2) 0.005(2) -0.017(2) -0.024(2)
O1 0.0268(10) 0.0517(13) 0.0309(11) -0.0010(9) -0.0125(8) -0.0195(10)
O2 0.0278(11) 0.0550(15) 0.0602(15) -0.0231(12) -0.0082(11) -0.0105(11)
O2W 0.0578(16) 0.111(2) 0.0449(14) 0.0420(15) -0.0341(13) -0.0568(16)
O3W 0.0694(17) 0.0383(13) 0.0655(16) 0.0152(11) -0.0502(14) -0.0240(12)
O3 0.0182(9) 0.0365(11) 0.0253(9) 0.0048(8) -0.0113(7) -0.0145(8)
O4W 0.0399(13) 0.0343(12) 0.0456(13) 0.0065(10) -0.0147(11) -0.0105(10)
O4 0.0140(9) 0.0595(14) 0.0386(12) -0.0186(10) -0.0030(9) -0.0099(9)
O5W 0.0243(11) 0.0424(12) 0.0392(12) 0.0092(10) -0.0141(9) -0.0044(9)
O6W 0.0274(10) 0.0480(13) 0.0265(10) 0.0000(9) -0.0106(8) -0.0155(10)
O7W 0.0244(10) 0.0360(11) 0.0385(11) 0.0154(9) -0.0189(9) -0.0168(9)
N1 0.0207(11) 0.0240(11) 0.0204(11) -0.0001(9) -0.0080(9) -0.0093(9)
N2 0.0166(10) 0.0215(11) 0.0210(11) 0.0010(9) -0.0080(9) -0.0068(9)
N3 0.0220(11) 0.0226(11) 0.0203(11) -0.0001(9) -0.0087(9) -0.0089(9)
N4 0.0246(12) 0.0211(11) 0.0193(11) 0.0009(9) -0.0080(9) -0.0075(9)
N5 0.0260(12) 0.0236(11) 0.0190(11) 0.0010(9) -0.0067(9) -0.0123(9)
C1 0.0251(14) 0.0278(14) 0.0190(13) 0.0023(11) -0.0059(11) -0.0104(11)
C2 0.0172(12) 0.0250(13) 0.0208(13) -0.0010(10) -0.0069(10) -0.0076(11)
C3 0.0167(12) 0.0263(14) 0.0251(13) -0.0003(11) -0.0082(11) -0.0065(11)
C4 0.0154(12) 0.0264(14) 0.0241(13) -0.0010(11) -0.0078(10) -0.0063(11)
C5 0.0218(13) 0.0231(13) 0.0194(13) -0.0014(10) -0.0082(11) -0.0083(11)
C6 0.0201(13) 0.0281(15) 0.0291(14) 0.0011(11) -0.0083(11) -0.0066(11)
C7 0.0227(14) 0.0277(15) 0.0348(16) 0.0010(12) -0.0122(12) -0.0035(12)
C8 0.0298(15) 0.0252(14) 0.0270(14) 0.0031(11) -0.0129(12) -0.0069(12)
C9 0.0241(13) 0.0218(13) 0.0189(12) -0.0010(10) -0.0064(10) -0.0096(11)
C10 0.0247(14) 0.0239(13) 0.0200(13) 0.0020(10) -0.0083(11) -0.0109(11)
C11 0.0340(15) 0.0210(13) 0.0195(13) 0.0016(10) -0.0101(12) -0.0078(12)
C12 0.0365(16) 0.0230(14) 0.0183(13) 0.0026(11) -0.0089(11) -0.0137(12)
C13 0.0205(13) 0.0314(15) 0.0213(13) 0.0010(11) -0.0055(11) -0.0123(11)
C14 0.0222(13) 0.0277(14) 0.0149(12) 0.0051(10) -0.0039(10) -0.0135(11)
C15 0.0293(14) 0.0237(14) 0.0262(14) 0.0048(11) -0.0147(12) -0.0076(11)
C16 0.0297(14) 0.0286(15) 0.0240(14) 0.0052(11) -0.0164(11) -0.0110(12)
C17 0.0210(13) 0.0267(14) 0.0162(12) 0.0033(10) -0.0032(10) -0.0112(11)
C18 0.0168(13) 0.0267(14) 0.0286(14) 0.0020(11) -0.0061(11) -0.0060(11)
C19 0.0195(13) 0.0347(15) 0.0248(14) 0.0021(11) -0.0090(11) -0.0124(12)
C20 0.0277(15) 0.0483(19) 0.0200(14) -0.0040(13) -0.0084(12) -0.0154(14)
C21 0.0255(14) 0.0378(16) 0.0233(14) -0.0065(12) -0.0087(11) -0.0146(12)
C22 0.0287(15) 0.0410(17) 0.0208(13) -0.0017(12) -0.0069(11) -0.0206(13)
C23 0.0298(15) 0.0363(16) 0.0229(13) -0.0048(11) -0.0101(11) -0.0155(13)
C24 0.0364(17) 0.0445(18) 0.0337(16) 0.0021(13) -0.0163(13) -0.0175(14)
C25 0.0169(13) 0.0269(14) 0.0241(13) 0.0048(11) -0.0083(11) -0.0107(11)
C26 0.0169(12) 0.0249(13) 0.0161(12) 0.0034(10) -0.0075(10) -0.0095(11)
C27 0.0170(12) 0.0199(13) 0.0176(12) 0.0005(10) -0.0076(10) -0.0048(10)
C28 0.0198(12) 0.0223(13) 0.0185(12) 0.0038(10) -0.0098(10) -0.0102(10)
C29 0.0279(14) 0.0245(14) 0.0400(16) 0.0038(12) -0.0189(13) -0.0123(12)

loop_
_atom_type_symbol
_atom_type_description
_atom_type_scat_dispersion_real
_atom_type_scat_dispersion_imag
_atom_type_scat_source
C C 0.0181 0.0091 'International Tables Vol C Tables 4.2.6.8 and 6.1.1.4'
H H 0.0000 0.0000 'International Tables Vol C Tables 4.2.6.8 and 6.1.1.4'
N N 0.0311 0.0180 'International Tables Vol C Tables 4.2.6.8 and 6.1.1.4'
O O 0.0492 0.0322 'International Tables Vol C Tables 4.2.6.8 and 6.1.1.4'

loop_
_geom_angle_atom_site_label_1
_geom_angle_atom_site_label_2
_geom_angle_atom_site_label_3
_geom_angle
_geom_angle_site_symmetry_1
_geom_angle_site_symmetry_3
_geom_angle_publ_flag
H2WB O2W H2WA 109.4 . . ?
H3WB O3W H3WA 109.5 . . ?
H4WB O4W H4WA 109.5 . . ?
H5WB O5W H5WA 109.4 . . ?
H6WB O6W H6WA 109.4 . . ?
H7WB O7W H7WA 109.4 . . ?
C2 N1 C3 109.0(2) . . ?
C2 N1 C1 124.3(2) . . ?
C3 N1 C1 126.2(2) . . ?
C2 N2 C4 108.6(2) . . ?
C2 N2 C5 125.8(2) . . ?
C4 N2 C5 125.4(2) . . ?
C5 N3 C9 116.7(2) . . ?
C10 N4 C11 109.2(2) . . ?
C10 N4 C9 122.8(2) . . ?
C11 N4 C9 128.0(2) . . ?
C10 N5 C12 109.5(2) . . ?
C10 N5 C13 123.7(2) . . ?
C12 N5 C13 126.3(2) . . ?
N1 C1 C17 109.6(2) . 2_566 ?
N1 C1 H1A 109.8 . . ?
C17 C1 H1A 109.8 2_566 . ?
N1 C1 H1B 109.8 . . ?
C17 C1 H1B 109.8 2_566 . ?
H1A C1 H1B 108.2 . . ?
N1 C2 N2 108.3(2) . . ?
N1 C2 H2A 125.8 . . ?
N2 C2 H2A 125.8 . . ?
C4 C3 N1 107.2(2) . . ?
C4 C3 H3A 126.4 . . ?
N1 C3 H3A 126.4 . . ?
C3 C4 N2 106.8(2) . . ?
C3 C4 H4A 126.6 . . ?
N2 C4 H4A 126.6 . . ?
N3 C5 C6 124.4(2) . . ?
N3 C5 N2 113.4(2) . . ?
C6 C5 N2 122.2(2) . . ?
C7 C6 C5 116.6(2) . . ?
C7 C6 H6A 121.7 . . ?
C5 C6 H6A 121.7 . . ?
C6 C7 C8 120.9(2) . . ?
C6 C7 H7A 119.6 . . ?
C8 C7 H7A 119.6 . . ?
C9 C8 C7 116.0(2) . . ?
C9 C8 H8A 122.0 . . ?
C7 C8 H8A 122.0 . . ?
N3 C9 C8 125.4(2) . . ?
N3 C9 N4 112.5(2) . . ?
C8 C9 N4 122.2(2) . . ?
N5 C10 N4 107.7(2) . . ?
N5 C10 H10A 126.2 . . ?
N4 C10 H10A 126.2 . . ?
C12 C11 N4 106.3(2) . . ?
C12 C11 H11A 126.8 . . ?
N4 C11 H11A 126.8 . . ?
C11 C12 N5 107.3(2) . . ?
C11 C12 H12A 126.3 . . ?
N5 C12 H12A 126.3 . . ?
N5 C13 C14 111.4(2) . . ?
N5 C13 H13A 109.3 . . ?
C14 C13 H13A 109.3 . . ?
N5 C13 H13B 109.3 . . ?
C14 C13 H13B 109.3 . . ?
H13A C13 H13B 108.0 . . ?
C15 C14 C19 118.9(2) . . ?
C15 C14 C13 121.8(2) . . ?
C19 C14 C13 119.3(2) . . ?
C14 C15 C16 120.5(2) . . ?
C14 C15 H15A 119.8 . . ?
C16 C15 H15A 119.8 . . ?
C17 C16 C15 120.6(2) . . ?
C17 C16 H16A 119.7 . . ?
C15 C16 H16A 119.7 . . ?
C16 C17 C18 118.9(2) . . ?
C16 C17 C1 120.4(2) . 2_566 ?
C18 C17 C1 120.6(2) . 2_566 ?
C19 C18 C17 120.4(2) . . ?
C19 C18 H18A 119.8 . . ?
C17 C18 H18A 119.8 . . ?
C18 C19 C14 120.7(2) . . ?
C18 C19 H19A 119.7 . . ?
C14 C19 H19A 119.7 . . ?
O2 C20 O1 124.7(3) . . ?
O2 C20 C21 118.4(3) . . ?
O1 C20 C21 116.8(3) . . ?
C22 C21 C23 119.9(3) . 2_566 ?
C22 C21 C20 119.1(2) . . ?
C23 C21 C20 121.0(3) 2_566 . ?
C21 C22 C23 122.4(3) . . ?
C21 C22 H22A 118.8 . . ?
C23 C22 H22A 118.8 . . ?
C22 C23 C21 117.7(3) . 2_566 ?
C22 C23 C24 120.4(3) . . ?
C21 C23 C24 121.9(3) 2_566 . ?
C23 C24 H24A 109.5 . . ?
C23 C24 H24B 109.5 . . ?
H24A C24 H24B 109.5 . . ?
C23 C24 H24C 109.5 . . ?
H24A C24 H24C 109.5 . . ?
H24B C24 H24C 109.5 . . ?
O4 C25 O3 124.7(2) . . ?
O4 C25 C26 118.0(2) . . ?
O3 C25 C26 117.3(2) . . ?
C27 C26 C28 120.3(2) . 2_755 ?
C27 C26 C25 117.6(2) . . ?
C28 C26 C25 122.0(2) 2_755 . ?
C28 C27 C26 122.7(2) . . ?
C28 C27 H27A 118.7 . . ?
C26 C27 H27A 118.7 . . ?
C27 C28 C26 117.0(2) . 2_755 ?
C27 C28 C29 120.2(2) . . ?
C26 C28 C29 122.8(2) 2_755 . ?
C28 C29 H29A 109.5 . . ?
C28 C29 H29B 109.5 . . ?
H29A C29 H29B 109.5 . . ?
C28 C29 H29C 109.5 . . ?
H29A C29 H29C 109.5 . . ?
H29B C29 H29C 109.5 . . ?

loop_
_geom_bond_atom_site_label_1
_geom_bond_atom_site_label_2
_geom_bond_distance
_geom_bond_site_symmetry_2
_geom_bond_publ_flag
O1 C20 1.267(4) . ?
O2 C20 1.239(4) . ?
O2W H2WB 0.8501 . ?
O2W H2WA 0.8499 . ?
O3W H3WB 0.8501 . ?
O3W H3WA 0.8500 . ?
O3 C25 1.266(3) . ?
O4W H4WB 0.8502 . ?
O4W H4WA 0.8502 . ?
O4 C25 1.243(3) . ?
O5W H5WB 0.8497 . ?
O5W H5WA 0.8505 . ?
O6W H6WB 0.8498 . ?
O6W H6WA 0.8503 . ?
O7W H7WB 0.8503 . ?
O7W H7WA 0.8502 . ?
N1 C2 1.322(3) . ?
N1 C3 1.384(3) . ?
N1 C1 1.478(3) . ?
N2 C2 1.336(3) . ?
N2 C4 1.389(3) . ?
N2 C5 1.427(3) . ?
N3 C5 1.321(3) . ?
N3 C9 1.328(3) . ?
N4 C10 1.339(3) . ?
N4 C11 1.385(3) . ?
N4 C9 1.435(3) . ?
N5 C10 1.323(3) . ?
N5 C12 1.376(3) . ?
N5 C13 1.475(3) . ?
C1 C17 1.507(4) 2_566 ?
C1 H1A 0.9700 . ?
C1 H1B 0.9700 . ?
C2 H2A 0.9300 . ?
C3 C4 1.343(4) . ?
C3 H3A 0.9300 . ?
C4 H4A 0.9300 . ?
C5 C6 1.387(4) . ?
C6 C7 1.385(4) . ?
C6 H6A 0.9300 . ?
C7 C8 1.386(4) . ?
C7 H7A 0.9300 . ?
C8 C9 1.376(4) . ?
C8 H8A 0.9300 . ?
C10 H10A 0.9300 . ?
C11 C12 1.350(4) . ?
C11 H11A 0.9300 . ?
C12 H12A 0.9300 . ?
C13 C14 1.516(4) . ?
C13 H13A 0.9700 . ?
C13 H13B 0.9700 . ?
C14 C15 1.385(4) . ?
C14 C19 1.390(4) . ?
C15 C16 1.389(4) . ?
C15 H15A 0.9300 . ?
C16 C17 1.387(4) . ?
C16 H16A 0.9300 . ?
C17 C18 1.389(4) . ?
C18 C19 1.385(4) . ?
C18 H18A 0.9300 . ?
C19 H19A 0.9300 . ?
C20 C21 1.512(4) . ?
C21 C22 1.387(4) . ?
C21 C23 1.400(4) 2_566 ?
C22 C23 1.394(4) . ?
C22 H22A 0.9300 . ?
C23 C24 1.510(4) . ?
C24 H24A 0.9600 . ?
C24 H24B 0.9600 . ?
C24 H24C 0.9600 . ?
C25 C26 1.505(3) . ?
C26 C27 1.391(3) . ?
C26 C28 1.400(4) 2_755 ?
C27 C28 1.386(3) . ?
C27 H27A 0.9300 . ?
C28 C29 1.508(4) . ?
C29 H29A 0.9600 . ?
C29 H29B 0.9600 . ?
C29 H29C 0.9600 . ?

loop_
_geom_torsion_atom_site_label_1
_geom_torsion_atom_site_label_2
_geom_torsion_atom_site_label_3
_geom_torsion_atom_site_label_4
_geom_torsion
_geom_torsion_site_symmetry_1
_geom_torsion_site_symmetry_2
_geom_torsion_site_symmetry_3
_geom_torsion_site_symmetry_4
_geom_torsion_publ_flag
C2 N1 C1 C17 -99.1(3) . . . 2_566 ?
C3 N1 C1 C17 72.0(3) . . . 2_566 ?
C3 N1 C2 N2 0.4(3) . . . . ?
C1 N1 C2 N2 172.8(2) . . . . ?
C4 N2 C2 N1 -0.5(3) . . . . ?
C5 N2 C2 N1 -176.0(2) . . . . ?
C2 N1 C3 C4 -0.1(3) . . . . ?
C1 N1 C3 C4 -172.3(2) . . . . ?
N1 C3 C4 N2 -0.2(3) . . . . ?
C2 N2 C4 C3 0.5(3) . . . . ?
C5 N2 C4 C3 176.0(2) . . . . ?
C9 N3 C5 C6 0.5(4) . . . . ?
C9 N3 C5 N2 -178.3(2) . . . . ?
C2 N2 C5 N3 174.8(2) . . . . ?
C4 N2 C5 N3 0.1(3) . . . . ?
C2 N2 C5 C6 -4.0(4) . . . . ?
C4 N2 C5 C6 -178.8(2) . . . . ?
N3 C5 C6 C7 0.2(4) . . . . ?
N2 C5 C6 C7 179.0(2) . . . . ?
C5 C6 C7 C8 -0.7(4) . . . . ?
C6 C7 C8 C9 0.3(4) . . . . ?
C5 N3 C9 C8 -0.9(4) . . . . ?
C5 N3 C9 N4 177.5(2) . . . . ?
C7 C8 C9 N3 0.5(4) . . . . ?
C7 C8 C9 N4 -177.8(2) . . . . ?
C10 N4 C9 N3 -3.0(3) . . . . ?
C11 N4 C9 N3 179.8(2) . . . . ?
C10 N4 C9 C8 175.5(2) . . . . ?
C11 N4 C9 C8 -1.7(4) . . . . ?
C12 N5 C10 N4 0.0(3) . . . . ?
C13 N5 C10 N4 172.7(2) . . . . ?
C11 N4 C10 N5 0.0(3) . . . . ?
C9 N4 C10 N5 -177.7(2) . . . . ?
C10 N4 C11 C12 0.0(3) . . . . ?
C9 N4 C11 C12 177.5(2) . . . . ?
N4 C11 C12 N5 0.0(3) . . . . ?
C10 N5 C12 C11 0.0(3) . . . . ?
C13 N5 C12 C11 -172.4(2) . . . . ?
C10 N5 C13 C14 -81.4(3) . . . . ?
C12 N5 C13 C14 90.1(3) . . . . ?
N5 C13 C14 C15 -26.9(3) . . . . ?
N5 C13 C14 C19 152.2(2) . . . . ?
C19 C14 C15 C16 -1.6(4) . . . . ?
C13 C14 C15 C16 177.6(2) . . . . ?
C14 C15 C16 C17 0.0(4) . . . . ?
C15 C16 C17 C18 1.4(4) . . . . ?
C15 C16 C17 C1 -174.5(2) . . . 2_566 ?
C16 C17 C18 C19 -1.3(4) . . . . ?
C1 C17 C18 C19 174.6(2) 2_566 . . . ?
C17 C18 C19 C14 -0.3(4) . . . . ?
C15 C14 C19 C18 1.7(4) . . . . ?
C13 C14 C19 C18 -177.5(2) . . . . ?
O2 C20 C21 C22 -114.5(3) . . . . ?
O1 C20 C21 C22 65.5(3) . . . . ?
O2 C20 C21 C23 64.8(4) . . . 2_566 ?
O1 C20 C21 C23 -115.2(3) . . . 2_566 ?
C23 C21 C22 C23 -0.6(4) 2_566 . . . ?
C20 C21 C22 C23 178.7(2) . . . . ?
C21 C22 C23 C21 0.5(4) . . . 2_566 ?
C21 C22 C23 C24 -177.1(3) . . . . ?
O4 C25 C26 C27 -45.9(3) . . . . ?
O3 C25 C26 C27 133.1(2) . . . . ?
O4 C25 C26 C28 137.8(3) . . . 2_755 ?
O3 C25 C26 C28 -43.2(3) . . . 2_755 ?
C28 C26 C27 C28 1.6(4) 2_755 . . . ?
C25 C26 C27 C28 -174.8(2) . . . . ?
C26 C27 C28 C26 -1.5(4) . . . 2_755 ?
C26 C27 C28 C29 176.3(2) . . . . ?
